data_1504297
loop_
_publ_author_name
'Yi, Chenyi'
'Liu, Shi-Xia'
'Neels, Antonia'
'Renaud, Philippe'
'Decurtins, Silvio'

_publ_section_title
;
 Preparation of zwitterionic hydroquinone-fused [1,4]oxazinium derivatives
 via a photoinduced intramolecular dehydrogenative-coupling reaction.
;
_journal_issue 23
_journal_name_full 'Organic letters'
_journal_page_first 5530
_journal_page_last 5533
_journal_paper_doi 10.1021/ol902355b
_journal_volume 11
_journal_year 2009
_chemical_formula_sum 'C16 H11 N3 O3'
_chemical_formula_weight 293.28
_chemical_name_systematic
; 
 ? 
;
_space_group_IT_number 15
_symmetry_cell_setting monoclinic
_symmetry_space_group_name_Hall '-C 2yc'
_symmetry_space_group_name_H-M 'C 1 2/c 1'
_atom_sites_solution_hydrogens geom
_atom_sites_solution_primary direct
_atom_sites_solution_secondary difmap
_audit_creation_method SHELXL-97
_cell_angle_alpha 90.00
_cell_angle_beta 102.299(11)
_cell_angle_gamma 90.00
_cell_formula_units_Z 8
_cell_length_a 21.754(3)
_cell_length_b 8.5010(18)
_cell_length_c 14.483(2)
_cell_measurement_reflns_used 3936
_cell_measurement_temperature 173(2)
_cell_measurement_theta_max 25.59
_cell_measurement_theta_min 1.92
_cell_volume 2616.9(8)
_computing_cell_refinement 'STOE X-AREA'
_computing_data_collection 'STOE X-AREA'
_computing_data_reduction 'STOE X-RED'
_computing_structure_refinement 'SHELXL-97 (Sheldrick, 1997)'
_computing_structure_solution 'SHELXS-97 (Sheldrick, 1990)'
_diffrn_ambient_temperature 173(2)
_diffrn_detector_area_resol_mean 6.67
_diffrn_measured_fraction_theta_full 0.988
_diffrn_measured_fraction_theta_max 0.988
_diffrn_measurement_device_type 'STOE IPDS 2'
_diffrn_measurement_method 'rotation method'
_diffrn_radiation_monochromator graphite
_diffrn_radiation_source 'fine-focus sealed tube'
_diffrn_radiation_type MoK\a
_diffrn_radiation_wavelength 0.71073
_diffrn_reflns_av_R_equivalents 0.1212
_diffrn_reflns_av_sigmaI/netI 0.0873
_diffrn_reflns_limit_h_max 25
_diffrn_reflns_limit_h_min -26
_diffrn_reflns_limit_k_max 10
_diffrn_reflns_limit_k_min -10
_diffrn_reflns_limit_l_max 17
_diffrn_reflns_limit_l_min -17
_diffrn_reflns_number 11268
_diffrn_reflns_theta_full 25.73
_diffrn_reflns_theta_max 25.73
_diffrn_reflns_theta_min 1.92
_exptl_absorpt_coefficient_mu 0.106
_exptl_absorpt_correction_type none
_exptl_crystal_colour red
_exptl_crystal_density_diffrn 1.489
_exptl_crystal_density_method 'not measured'
_exptl_crystal_description plate
_exptl_crystal_F_000 1216
_exptl_crystal_size_max 0.40
_exptl_crystal_size_mid 0.30
_exptl_crystal_size_min 0.10
_refine_diff_density_max 1.283
_refine_diff_density_min -0.367
_refine_diff_density_rms 0.104
_refine_ls_extinction_coef 0.0084(19)
_refine_ls_extinction_expression Fc^*^=kFc[1+0.001xFc^2^\l^3^/sin(2\q)]^-1/4^
_refine_ls_extinction_method SHELXL
_refine_ls_goodness_of_fit_ref 0.997
_refine_ls_hydrogen_treatment constr
_refine_ls_matrix_type full
_refine_ls_number_parameters 202
_refine_ls_number_reflns 2482
_refine_ls_number_restraints 0
_refine_ls_restrained_S_all 0.997
_refine_ls_R_factor_all 0.1408
_refine_ls_R_factor_gt 0.0882
_refine_ls_shift/su_max 0.000
_refine_ls_shift/su_mean 0.000
_refine_ls_structure_factor_coef Fsqd
_refine_ls_weighting_details 'calc w=1/[\s^2^(Fo^2^)+(0.1608P)^2^] where P=(Fo^2^+2Fc^2^)/3'
_refine_ls_weighting_scheme calc
_refine_ls_wR_factor_gt 0.2272
_refine_ls_wR_factor_ref 0.2586
_reflns_number_gt 1421
_reflns_number_total 2482
_reflns_threshold_expression >2sigma(I)
_cod_data_source_file ol902355b_si_001.cif
_cod_data_source_block y328
_cod_original_sg_symbol_H-M 'C 2/c'
_cod_database_code 1504297

loop_
_symmetry_equiv_pos_as_xyz
'x, y, z'
'-x, y, -z+1/2'
'x+1/2, y+1/2, z'
'-x+1/2, y+1/2, -z+1/2'
'-x, -y, -z'
'x, -y, z-1/2'
'-x+1/2, -y+1/2, -z'
'x+1/2, -y+1/2, z-1/2'

loop_
_atom_site_label
_atom_site_type_symbol
_atom_site_fract_x
_atom_site_fract_y
_atom_site_fract_z
_atom_site_U_iso_or_equiv
_atom_site_adp_type
_atom_site_occupancy
_atom_site_symmetry_multiplicity
_atom_site_calc_flag
_atom_site_refinement_flags
C1 C 0.27336(19) 0.5952(5) 0.0953(3) 0.0354(10) Uani 1 1 d .
C2 C 0.21841(18) 0.5053(5) 0.0637(3) 0.0324(9) Uani 1 1 d .
C3 C 0.1461(2) 0.3640(6) 0.1273(4) 0.0536(13) Uani 1 1 d .
H3 H 0.1769 0.2804 0.1549 0.064 Uiso 1 1 calc R
C4 C 0.1137(2) 0.3166(6) 0.0254(4) 0.0489(13) Uani 1 1 d .
C5 C 0.20562(18) 0.4282(5) -0.0224(3) 0.0326(9) Uani 1 1 d .
C6 C 0.24657(19) 0.4417(5) -0.0883(3) 0.0353(10) Uani 1 1 d .
C7 C 0.30073(19) 0.5351(5) -0.0556(3) 0.0334(10) Uani 1 1 d .
C8 C 0.3434(2) 0.5541(5) -0.1166(3) 0.0384(10) Uani 1 1 d .
C9 C 0.31381(18) 0.6078(5) 0.0340(3) 0.0350(10) Uani 1 1 d .
C10 C 0.3714(2) 0.6963(6) 0.0628(4) 0.0478(12) Uani 1 1 d .
C11 C 0.1290(2) 0.2664(6) -0.1273(3) 0.0462(12) Uani 1 1 d .
H11 H 0.1534 0.2772 -0.1740 0.055 Uiso 1 1 calc R
C12 C 0.0746(2) 0.1792(7) -0.1468(4) 0.0526(13) Uani 1 1 d .
H12 H 0.0621 0.1297 -0.2067 0.063 Uiso 1 1 calc R
C13 C 0.03838(19) 0.1630(5) -0.0815(3) 0.0406(11) Uani 1 1 d .
H13 H 0.0004 0.1043 -0.0952 0.049 Uiso 1 1 calc R
C14 C 0.0584(2) 0.2338(6) 0.0049(4) 0.0474(12) Uani 1 1 d .
H14 H 0.0336 0.2253 0.0512 0.057 Uiso 1 1 calc R
C15 C 0.0994(3) 0.3896(7) 0.1931(4) 0.0608(15) Uani 1 1 d .
H15A H 0.0756 0.2914 0.1972 0.073 Uiso 1 1 calc R
H15B H 0.1228 0.4173 0.2574 0.073 Uiso 1 1 calc R
C16 C 0.0556(3) 0.5170(7) 0.1551(4) 0.0636(15) Uani 1 1 d .
H16A H 0.0795 0.6113 0.1458 0.095 Uiso 1 1 calc R
H16B H 0.0287 0.5405 0.1998 0.095 Uiso 1 1 calc R
H16C H 0.0293 0.4843 0.0945 0.095 Uiso 1 1 calc R
N1 N 0.14803(15) 0.3365(4) -0.0433(2) 0.0330(8) Uani 1 1 d .
N2 N 0.37996(19) 0.5700(5) -0.1631(3) 0.0528(11) Uani 1 1 d .
N3 N 0.4172(2) 0.7652(7) 0.0818(4) 0.0733(15) Uani 1 1 d .
O1 O 0.28589(14) 0.6702(4) 0.1786(2) 0.0448(9) Uani 1 1 d .
H1 H 0.2678 0.6237 0.2166 0.067 Uiso 1 1 calc R
O2 O 0.17826(13) 0.5051(3) 0.1240(2) 0.0379(8) Uani 1 1 d .
O3 O 0.23618(14) 0.3749(4) -0.1692(2) 0.0448(9) Uani 1 1 d .

loop_
_atom_site_aniso_label
_atom_site_aniso_U_11
_atom_site_aniso_U_22
_atom_site_aniso_U_33
_atom_site_aniso_U_23
_atom_site_aniso_U_13
_atom_site_aniso_U_12
C1 0.030(2) 0.040(2) 0.037(2) -0.0016(19) 0.0093(18) 0.0022(17)
C2 0.030(2) 0.030(2) 0.040(2) 0.0038(18) 0.0141(17) 0.0048(16)
C3 0.049(3) 0.057(3) 0.057(3) 0.006(2) 0.015(2) -0.001(2)
C4 0.048(3) 0.052(3) 0.055(3) -0.012(2) 0.030(2) -0.016(2)
C5 0.027(2) 0.037(2) 0.036(2) 0.0029(17) 0.0097(17) -0.0030(16)
C6 0.035(2) 0.038(2) 0.035(2) 0.0047(18) 0.0117(18) 0.0016(17)
C7 0.031(2) 0.036(2) 0.035(2) 0.0060(17) 0.0113(17) 0.0005(17)
C8 0.036(2) 0.037(2) 0.045(3) 0.0017(19) 0.014(2) -0.0040(18)
C9 0.026(2) 0.034(2) 0.046(3) -0.0008(19) 0.0103(18) -0.0011(16)
C10 0.039(3) 0.054(3) 0.055(3) -0.008(2) 0.020(2) -0.003(2)
C11 0.040(2) 0.062(3) 0.039(2) -0.013(2) 0.013(2) -0.012(2)
C12 0.035(2) 0.080(4) 0.043(3) -0.013(3) 0.009(2) -0.013(2)
C13 0.026(2) 0.047(3) 0.049(3) 0.000(2) 0.0091(19) -0.0052(18)
C14 0.042(3) 0.051(3) 0.054(3) -0.005(2) 0.022(2) -0.013(2)
C15 0.061(3) 0.055(3) 0.066(4) -0.010(3) 0.011(3) -0.001(3)
C16 0.056(3) 0.070(4) 0.064(4) -0.003(3) 0.013(3) -0.012(3)
N1 0.0297(18) 0.0329(18) 0.038(2) 0.0024(15) 0.0110(15) 0.0006(14)
N2 0.047(2) 0.065(3) 0.053(3) -0.001(2) 0.025(2) -0.013(2)
N3 0.042(3) 0.100(4) 0.083(4) -0.031(3) 0.024(2) -0.032(3)
O1 0.0360(17) 0.057(2) 0.0419(18) -0.0123(16) 0.0096(14) -0.0105(14)
O2 0.0300(15) 0.0468(18) 0.0401(17) -0.0040(13) 0.0148(13) -0.0055(13)
O3 0.0441(18) 0.053(2) 0.0414(19) -0.0093(15) 0.0186(15) -0.0119(14)

loop_
_atom_type_symbol
_atom_type_description
_atom_type_scat_dispersion_real
_atom_type_scat_dispersion_imag
_atom_type_scat_source
C C 0.0033 0.0016 'International Tables Vol C Tables 4.2.6.8 and 6.1.1.4'
H H 0.0000 0.0000 'International Tables Vol C Tables 4.2.6.8 and 6.1.1.4'
N N 0.0061 0.0033 'International Tables Vol C Tables 4.2.6.8 and 6.1.1.4'
O O 0.0106 0.0060 'International Tables Vol C Tables 4.2.6.8 and 6.1.1.4'

loop_
_geom_angle_atom_site_label_1
_geom_angle_atom_site_label_2
_geom_angle_atom_site_label_3
_geom_angle
O1 C1 C9 120.4(4)
O1 C1 C2 123.0(4)
C9 C1 C2 116.5(4)
O2 C2 C5 123.0(4)
O2 C2 C1 114.1(4)
C5 C2 C1 122.9(4)
O2 C3 C4 108.8(4)
O2 C3 C15 107.4(4)
C4 C3 C15 113.4(4)
O2 C3 H3 109.0
C4 C3 H3 109.0
C15 C3 H3 109.0
C14 C4 N1 119.5(4)
C14 C4 C3 122.8(4)
N1 C4 C3 116.8(4)
C2 C5 C6 121.6(4)
C2 C5 N1 116.2(3)
C6 C5 N1 122.1(4)
O3 C6 C7 121.8(4)
O3 C6 C5 123.9(4)
C7 C6 C5 114.2(4)
C9 C7 C6 123.0(4)
C9 C7 C8 119.4(4)
C6 C7 C8 117.6(4)
N2 C8 C7 177.3(5)
C1 C9 C7 121.7(4)
C1 C9 C10 119.1(4)
C7 C9 C10 119.2(4)
N3 C10 C9 177.1(6)
N1 C11 C12 120.9(4)
N1 C11 H11 119.5
C12 C11 H11 119.5
C13 C12 C11 120.8(5)
C13 C12 H12 119.6
C11 C12 H12 119.6
C12 C13 C14 118.0(4)
C12 C13 H13 121.0
C14 C13 H13 121.0
C4 C14 C13 121.1(4)
C4 C14 H14 119.4
C13 C14 H14 119.4
C16 C15 C3 109.4(5)
C16 C15 H15A 109.8
C3 C15 H15A 109.8
C16 C15 H15B 109.8
C3 C15 H15B 109.8
H15A C15 H15B 108.3
C15 C16 H16A 109.5
C15 C16 H16B 109.5
H16A C16 H16B 109.5
C15 C16 H16C 109.5
H16A C16 H16C 109.5
H16B C16 H16C 109.5
C11 N1 C4 119.5(4)
C11 N1 C5 121.0(4)
C4 N1 C5 119.5(4)
C1 O1 H1 109.5
C2 O2 C3 114.7(3)

loop_
_geom_bond_atom_site_label_1
_geom_bond_atom_site_label_2
_geom_bond_distance
C1 O1 1.340(5)
C1 C9 1.381(6)
C1 C2 1.410(6)
C2 O2 1.360(5)
C2 C5 1.383(6)
C3 O2 1.394(6)
C3 C4 1.547(7)
C3 C15 1.550(8)
C3 H3 1.0000
C4 C14 1.371(6)
C4 N1 1.375(6)
C5 C6 1.442(6)
C5 N1 1.451(5)
C6 O3 1.279(5)
C6 C7 1.416(6)
C7 C9 1.410(6)
C7 C8 1.420(6)
C8 N2 1.155(6)
C9 C10 1.445(6)
C10 N3 1.138(6)
C11 N1 1.339(6)
C11 C12 1.373(6)
C11 H11 0.9500
C12 C13 1.361(7)
C12 H12 0.9500
C13 C14 1.373(7)
C13 H13 0.9500
C14 H14 0.9500
C15 C16 1.470(8)
C15 H15A 0.9900
C15 H15B 0.9900
C16 H16A 0.9800
C16 H16B 0.9800
C16 H16C 0.9800
O1 H1 0.8400

loop_
_geom_torsion_atom_site_label_1
_geom_torsion_atom_site_label_2
_geom_torsion_atom_site_label_3
_geom_torsion_atom_site_label_4
_geom_torsion
O1 C1 C2 O2 1.8(6)
C9 C1 C2 O2 -175.9(3)
O1 C1 C2 C5 179.9(4)
C9 C1 C2 C5 2.2(6)
O2 C3 C4 C14 -149.2(5)
C15 C3 C4 C14 -29.7(7)
O2 C3 C4 N1 41.9(6)
C15 C3 C4 N1 161.4(4)
O2 C2 C5 C6 174.6(4)
C1 C2 C5 C6 -3.4(6)
O2 C2 C5 N1 -3.9(6)
C1 C2 C5 N1 178.1(4)
C2 C5 C6 O3 -178.8(4)
N1 C5 C6 O3 -0.3(6)
C2 C5 C6 C7 1.9(6)
N1 C5 C6 C7 -179.6(4)
O3 C6 C7 C9 -178.9(4)
C5 C6 C7 C9 0.4(6)
O3 C6 C7 C8 0.7(6)
C5 C6 C7 C8 -180.0(4)
C9 C7 C8 N2 31(10)
C6 C7 C8 N2 -149(10)
O1 C1 C9 C7 -177.6(4)
C2 C1 C9 C7 0.2(6)
O1 C1 C9 C10 3.1(6)
C2 C1 C9 C10 -179.0(4)
C6 C7 C9 C1 -1.5(6)
C8 C7 C9 C1 178.9(4)
C6 C7 C9 C10 177.8(4)
C8 C7 C9 C10 -1.9(6)
C1 C9 C10 N3 -174(11)
C7 C9 C10 N3 7(12)
N1 C11 C12 C13 0.6(8)
C11 C12 C13 C14 -1.2(8)
N1 C4 C14 C13 3.6(8)
C3 C4 C14 C13 -165.0(5)
C12 C13 C14 C4 -0.9(8)
O2 C3 C15 C16 59.5(5)
C4 C3 C15 C16 -60.7(6)
C12 C11 N1 C4 2.1(7)
C12 C11 N1 C5 179.8(4)
C14 C4 N1 C11 -4.2(7)
C3 C4 N1 C11 165.1(4)
C14 C4 N1 C5 178.2(4)
C3 C4 N1 C5 -12.6(6)
C2 C5 N1 C11 175.2(4)
C6 C5 N1 C11 -3.3(6)
C2 C5 N1 C4 -7.1(6)
C6 C5 N1 C4 174.3(4)
C5 C2 O2 C3 36.7(5)
C1 C2 O2 C3 -145.2(4)
C4 C3 O2 C2 -52.6(5)
C15 C3 O2 C2 -175.8(4)
